data_2000181
loop_
_publ_author_name
'Chen, J.'
'Hwang, C.'
'Scheffer, J. R.'
'Trotter, J.'

_publ_section_title
;
 Structure and photochemistry of a cyclohexenone and its solid-state
 photoproduct
;
_journal_issue 11
_journal_name_full 'Acta Crystallographica Section C'
_journal_page_first 2417
_journal_page_last 2419
_journal_paper_doi 10.1107/S0108270191006212
_journal_volume 47
_journal_year 1991
_chemical_formula_sum 'C18 H15 Br O'
_chemical_formula_weight 327.23
_chemical_name_systematic 4-(4-bromophenyl)-4-phenylcyclohex-2-en-1-one
_symmetry_cell_setting monoclinic
_symmetry_space_group_name_Hall '-P 2ybc'
_symmetry_space_group_name_H-M 'P 1 21/c 1'
_cell_angle_alpha 90
_cell_angle_beta 95.80(2)
_cell_angle_gamma 90
_cell_formula_units_Z 4
_cell_length_a 16.157(2)
_cell_length_b 9.189(3)
_cell_length_c 9.996(3)
_cell_volume 1476.5(7)
_diffrn_radiation_type Mo
_diffrn_radiation_wavelength 0.70930
_exptl_absorpt_coefficient_mu 2.75
_exptl_crystal_density_diffrn 1.472
_exptl_crystal_density_meas 1.46
_exptl_crystal_F_000 664
_cod_data_source_file cr0329.cif
_cod_data_source_block cr0329a
_cod_depositor_comments
;
 Adding the _chemical_name_systematic data item after consulting the
 original publication.

 Antanas Vaitkus,
 2017-08-07

 Marking atoms 'C1a', 'C2a', 'C6a' and 'C1b', 'C2b', 'C6b' as belonging to
 disorder groups '1' and '2' with the occupancies of 0.75 and 0.25
 respectively. Marking attached hydrogen atoms for atoms of disorder group
 '2'.

 Antanas Vaitkus,
 2017-08-07
;
_cod_original_cell_volume 1476.0(10)
_cod_original_formula_sum 'C18 H15 Br1 O1'
_cod_database_code 2000181

loop_
_atom_site_label
_atom_site_fract_x
_atom_site_fract_y
_atom_site_fract_z
_atom_site_U_iso_or_equiv
_atom_site_occupancy
_atom_site_disorder_group
_atom_site_attached_hydrogens
Br -.01924(3) .75880(6) .17480(6) .076 1 . 0
O .4800(3) .7234(4) .0767(6) .099 1 . 0
C1a .4272(5) .6260(10) .0666(10) .081(3) 0.75 1 0
C2a .4239(6) .5388(10) .1949(10) .071(2) 0.75 1 0
C3 .3670(3) .4339(5) .2120(6) .051 1 . 0
C4 .2986(2) .4011(5) .0995(4) .040 1 . 0
C5 .3336(3) .4401(5) -.0333(5) .050 1 . 0
C6a .3684(5) .5895(9) -.0435(8) .059(2) 0.75 1 0
C7 .2206(3) .4896(4) .1187(4) .036 1 . 0
C8 .1656(3) .5286(5) .0088(5) .047 1 . 0
C9 .0932(3) .6068(5) .0265(5) .049 1 . 0
C10 .0772(2) .6465(5) .1533(5) .047 1 . 0
C11 .1292(3) .6062(6) .2632(5) .055 1 . 0
C12 .2006(3) .5283(5) .2459(5) .052 1 . 0
C13 .2810(3) .2365(4) .1010(4) .040 1 . 0
C14 .2027(3) .1788(5) .1136(4) .048 1 . 0
C15 .1898(3) .0289(5) .1187(5) .059 1 . 0
C16 .2548(4) -.0646(6) .1097(5) .061 1 . 0
C17 .3327(4) -.0105(6) .0951(6) .066 1 . 0
C18 .3461(3) .1390(5) .0918(5) .053 1 . 0
C1b .4309 .6247 .0962 .010(2) 0.25 2 0
C2b .4011(16) .594(3) .226(3) .077(7) 0.25 2 1
C6b .3965(14) .551(2) -.017(2) .049(5) 0.25 2 2
H2 .460 .545(8) .280(8) ? 0.75 1 0
H3 .360(2) .392(4) .293(4) ? 1 . 0
H5a .299(3) .427(5) -.114(5) ? 1 . 0
H5b .380(4) .362(8) -.067(7) ? 1 . 0
H6a .406(3) .594(6) -.112(5) ? 0.75 1 0
H6b .326(4) .683(9) -.039(6) ? 0.75 1 0
H8 .181(3) .510(6) -.079(6) ? 1 . 0
H9 .059(2) .649(4) -.048(4) ? 1 . 0
H11 .118(3) .627(5) .342(5) ? 1 . 0
H12 .236(3) .488(6) .321(6) ? 1 . 0
H14 .156(3) .244(4) .116(5) ? 1 . 0
H15 .133(2) -.010(4) .150(4) ? 1 . 0
H16 .249(2) -.172(6) .117(4) ? 1 . 0
H17 .375(2) -.067(4) .099(4) ? 1 . 0
H18 .397(3) .181(5) .083(4) ? 1 . 0
